data_7129564
loop_
_publ_author_name
'Koellner, Connor A.'
'Gau, Michael'
'Polyak, Aleksander'
'Bayana, Manish'
'Zdilla, Michael John'

_publ_section_title
;
 Hemicubane topological analogs of the oxygen-evolving complex of
 photosystem II mediating water-assisted propylene carbonate oxidation
;
_journal_name_full 'Chemical Communications'
_journal_paper_doi 10.1039/D1CC05825H
_journal_year 2022
_chemical_formula_moiety 'C72 H96 Ca2 Mn4 N12 O10 Si4, 5.27(C4 H8 O)'
_chemical_formula_sum 'C93.08 H138.16 Ca2 Mn4 N12 O15.27 Si4'
_chemical_formula_weight 2081.87
_chemical_properties_physical Air-sensitive
_space_group_crystal_system triclinic
_space_group_IT_number 2
_space_group_name_Hall '-P 1'
_space_group_name_H-M_alt 'P -1'
_atom_sites_solution_hydrogens geom
_atom_sites_solution_primary dual
_atom_sites_solution_secondary difmap
_audit_creation_date 2020-09-14
_audit_creation_method
;
Olex2 1.2
(compiled 2018.05.29 svn.r3508 for OlexSys, GUI svn.r5506)
;
_audit_update_record
;
2020-09-18 deposited with the CCDC.	2022-01-12 downloaded from the CCDC.
;
_cell_angle_alpha 79.579(5)
_cell_angle_beta 73.067(5)
_cell_angle_gamma 83.215(5)
_cell_formula_units_Z 1
_cell_length_a 13.071(4)
_cell_length_b 14.016(5)
_cell_length_c 15.223(5)
_cell_measurement_reflns_used 9221
_cell_measurement_temperature 100(2)
_cell_measurement_theta_max 24.661
_cell_measurement_theta_min 2.799
_cell_volume 2617.6(15)
_computing_cell_refinement 'SAINT v8.34A (Bruker, 2013)'
_computing_data_collection 'COSMO (Bruker, 2013)'
_computing_data_reduction 'SAINT v8.34A (Bruker, 2013)'
_computing_molecular_graphics 'Olex2 (Dolomanov et al., 2009)'
_computing_publication_material 'Olex2 (Dolomanov et al., 2009)'
_computing_structure_refinement 'XL (Sheldrick, 2008)'
_computing_structure_solution 'SHELXT 2014/4 (Sheldrick, 2014)'
_diffrn_ambient_temperature 99.97
_diffrn_detector_area_resol_mean 8.333
_diffrn_measured_fraction_theta_full 0.985
_diffrn_measured_fraction_theta_max 0.973
_diffrn_measurement_device_type 'Bruker KAPPA APEX II DUO'
_diffrn_measurement_method '\f, \w scans'
_diffrn_radiation_type MoK\a
_diffrn_radiation_wavelength 0.71073
_diffrn_reflns_av_R_equivalents 0.0549
_diffrn_reflns_av_unetI/netI 0.0732
_diffrn_reflns_Laue_measured_fraction_full 0.985
_diffrn_reflns_Laue_measured_fraction_max 0.973
_diffrn_reflns_limit_h_max 17
_diffrn_reflns_limit_h_min -16
_diffrn_reflns_limit_k_max 18
_diffrn_reflns_limit_k_min -18
_diffrn_reflns_limit_l_max 19
_diffrn_reflns_limit_l_min -20
_diffrn_reflns_number 44632
_diffrn_reflns_point_group_measured_fraction_full 0.985
_diffrn_reflns_point_group_measured_fraction_max 0.973
_diffrn_reflns_theta_full 25.242
_diffrn_reflns_theta_max 27.906
_diffrn_reflns_theta_min 1.415
_diffrn_source 'sealed tube'
_exptl_absorpt_coefficient_mu 0.680
_exptl_absorpt_correction_T_max 0.7456
_exptl_absorpt_correction_T_min 0.6805
_exptl_absorpt_correction_type multi-scan
_exptl_absorpt_process_details
;
SADABS-2014/5 (Bruker,2014/5) was used for absorption correction.
wR2(int) was 0.0591 before and 0.0492 after correction.
The Ratio of minimum to maximum transmission is 0.9127.
The \l/2 correction factor is 0.00150.
;
_exptl_crystal_colour yellow
_exptl_crystal_density_diffrn 1.321
_exptl_crystal_description block
_exptl_crystal_F_000 1099
_exptl_crystal_recrystallization_method 'Vapour deposition'
_exptl_crystal_size_max 0.21
_exptl_crystal_size_mid 0.1
_exptl_crystal_size_min 0.1
_refine_diff_density_max 1.161
_refine_diff_density_min -0.558
_refine_diff_density_rms 0.084
_refine_ls_extinction_method none
_refine_ls_goodness_of_fit_ref 1.017
_refine_ls_hydrogen_treatment constr
_refine_ls_matrix_type full
_refine_ls_number_parameters 760
_refine_ls_number_reflns 12166
_refine_ls_number_restraints 698
_refine_ls_restrained_S_all 1.025
_refine_ls_R_factor_all 0.1067
_refine_ls_R_factor_gt 0.0555
_refine_ls_shift/su_max 0.001
_refine_ls_shift/su_mean 0.000
_refine_ls_structure_factor_coef Fsqd
_refine_ls_weighting_details 'w=1/[\s^2^(Fo^2^)+(0.0754P)^2^+2.3493P] where P=(Fo^2^+2Fc^2^)/3'
_refine_ls_weighting_scheme calc
_refine_ls_wR_factor_gt 0.1341
_refine_ls_wR_factor_ref 0.1589
_reflns_Friedel_coverage 0.000
_reflns_number_gt 7689
_reflns_number_total 12166
_reflns_threshold_expression 'I > 2\s(I)'
_cod_data_source_file d1cc05825h2.cif
_cod_data_source_block 4
_cod_original_cell_volume 2617.7(15)
_cod_database_code 7129564
_shelx_shelxl_version_number 2018/3
_shelx_space_group_comment
;
The symmetry employed for this shelxl refinement is uniquely defined
by the following loop, which should always be used as a source of
symmetry information in preference to the above space-group names.
They are only intended as comments.
;
_shelx_estimated_absorpt_t_max 0.935
_shelx_estimated_absorpt_t_min 0.870
_olex2_refinement_description
;
1. Fixed Uiso
 At 1.2 times of:
  All C(H) groups, All C(H,H) groups, All C(H,H,H,H) groups
 At 1.5 times of:
  All C(H,H,H) groups
2. Restrained distances
 N1-C5A = N1-C5
 1.34 with sigma of 0.02
 C2A-C1 = C2-C1 = C3A-C2A = C3-C2 = C4A-C3A = C4-C3 = C5A-C4A = C5-C4
 1.39 with sigma of 0.02
 C6A-C5A = C6-C5
 1.5 with sigma of 0.02
 C8T-C5T = C8T-C7T = C7T-C6T = C6S-C5S = C7S-C6S = C8S-C7S = C4T-C3S = C4S-C3S
 = C3S-C2S = C2S-C1S = C9S-C10S = C11S-C10S = C12S-C11S = C9T-C10T = C11T-C10T =
  C12T-C11T
 1.54 with sigma of 0.02
 O2T-C6T = O2T-C5T = O2S-C8S = O2S-C5S = O3T-C9T = O3T-C12T = O3S-C12S = O3S-
 C9S = O1S-C4T = O1S-C4S = O1S-C1S
 1.54 with sigma of 0.02
 O2T-C5T = O2T-C6T = O2S-C5S = O2S-C8S = O1S-C4T = O1S-C4S = O1S-C1S = O3T-C9T
 = O3T-C12T = O3S-C12S = O3S-C9S
 1.45 with sigma of 0.02
 N1-C4A
 2.34 with sigma of 0.04
 N1-C4
 2.34 with sigma of 0.04
 N1-C2A
 2.34 with sigma of 0.04
 N1-C2
 2.34 with sigma of 0.04
 C5A-C1
 2.32 with sigma of 0.04
 C5-C1
 2.32 with sigma of 0.04
 C5A-C3A
 2.41 with sigma of 0.04
 C4A-C2A
 2.41 with sigma of 0.04
 C3A-C1
 2.41 with sigma of 0.04
 C5-C3
 2.41 with sigma of 0.04
 C4-C2
 2.41 with sigma of 0.04
 C3-C1
 2.41 with sigma of 0.04
 C4A-C6A
 2.5 with sigma of 0.04
 C4-C6
 2.5 with sigma of 0.04
 N1-C6A
 2.46 with sigma of 0.04
 N1-C6
 2.46 with sigma of 0.04
 O2S-C7S
 2.44 with sigma of 0.04
 O2S-C6S
 2.44 with sigma of 0.04
 O1S-C3S
 2.44 with sigma of 0.04
 O1S-C2S
 2.44 with sigma of 0.04
 O3T-C11T
 2.44 with sigma of 0.04
 O3T-C10T
 2.44 with sigma of 0.04
 O3S-C11S
 2.44 with sigma of 0.04
 O3S-C10S
 2.44 with sigma of 0.04
 C8S-C5S
 2.29 with sigma of 0.04
 C5T-C6T
 2.29 with sigma of 0.04
 C12T-C9T
 2.29 with sigma of 0.04
 C12S-C9S
 2.29 with sigma of 0.04
 C1S-C4T
 2.29 with sigma of 0.04
 C1S-C4S
 2.29 with sigma of 0.04
 C6T-C8T
 2.52 with sigma of 0.04
 C7T-C5T
 2.52 with sigma of 0.04
 C5S-C7S
 2.52 with sigma of 0.04
 C6S-C8S
 2.52 with sigma of 0.04
 C9T-C11T
 2.52 with sigma of 0.04
 C10T-C12T
 2.52 with sigma of 0.04
 C12S-C10S
 2.52 with sigma of 0.04
 C11S-C9S
 2.52 with sigma of 0.04
 C4T-C2S
 2.52 with sigma of 0.04
 C4S-C2S
 2.52 with sigma of 0.04
 C3S-C1S
 2.52 with sigma of 0.04
3. Restrained planarity
 N1, C1, C2A, C3A, C4A, C5A, C6A
 with sigma of 0.1
 N1, C1, C2, C3, C4, C5, C6
 with sigma of 0.1
4. Rigid bond restraints
 N1, C1, C2, C2A, C3, C3A, C4, C4A, C5, C5A, C6, C6A
 with sigma for 1-2 distances of 0.01 and sigma for 1-3 distances of 0.01
 O1S, C1S, C2S, C3S, C4S, C4T, O2S, C5S, C6S, C7S, C8S, O2T, C5T, C6T, C7T,
 C8T, O3S, C9S, C10S, C11S, C12S, O3T, C9T, C10T, C11T, C12T
 with sigma for 1-2 distances of 0.01 and sigma for 1-3 distances of 0.01
5. Uiso/Uaniso restraints and constraints
N1 \\sim C1 \\sim C2 \\sim C2A \\sim C3 \\sim C3A \\sim C4 \\sim C4A \\sim C5
\\sim C5A \\sim C6 \\sim C6A: within 2A with sigma of 0.04 and sigma for
terminal atoms of 0.08
O1S \\sim C1S \\sim C2S \\sim C3S \\sim C4S \\sim C4T \\sim O2S \\sim C5S \\sim
C6S \\sim C7S \\sim C8S \\sim O2T \\sim C5T \\sim C6T \\sim C7T \\sim C8T \\sim
O3S \\sim C9S \\sim C10S \\sim C11S \\sim C12S \\sim O3T \\sim C9T \\sim C10T
\\sim C11T \\sim C12T: within 2A with sigma of 0.04 and sigma for terminal
atoms of 0.08
6. Others
 Sof(H3SC)=Sof(H3SD)=Sof(C4T)=Sof(H4TA)=Sof(H4TB)=1-FVAR(1)
 Sof(H3SA)=Sof(H3SB)=Sof(C4S)=Sof(H4SA)=Sof(H4SB)=FVAR(1)
 Sof(O2S)=Sof(C5S)=Sof(H5SA)=Sof(H5SB)=Sof(C6S)=Sof(H6SA)=Sof(H6SB)=Sof(C7S)=
 Sof(H7SA)=Sof(H7SB)=Sof(C8S)=Sof(H8SA)=Sof(H8SB)=FVAR(2)
 Sof(O2T)=Sof(C5T)=Sof(H5TA)=Sof(H5TB)=Sof(C6T)=Sof(H6TA)=Sof(H6TB)=Sof(C7T)=
 Sof(H7TA)=Sof(H7TB)=Sof(C8T)=Sof(H8TA)=Sof(H8TB)=FVAR(3)
 Sof(O3S)=Sof(C9S)=Sof(H9SA)=Sof(H9SB)=Sof(C10S)=Sof(H10A)=Sof(H10B)=Sof(C11S)=
 Sof(H11A)=Sof(H11B)=Sof(C12S)=Sof(H12C)=Sof(H12D)=FVAR(4)
 Sof(O3T)=Sof(C9T)=Sof(H9TA)=Sof(H9TB)=Sof(C10T)=Sof(H10C)=Sof(H10D)=Sof(C11T)=
 Sof(H11C)=Sof(H11D)=Sof(C12T)=Sof(H12E)=Sof(H12F)=FVAR(5)
 Sof(H1B)=Sof(C2A)=Sof(H2A)=Sof(C3A)=Sof(H3A)=Sof(C4A)=Sof(H4A)=Sof(C5A)=
 Sof(C6A)=Sof(H6AA)=Sof(H6AB)=1-FVAR(6)
 Sof(H1A)=Sof(C2)=Sof(H2)=Sof(C3)=Sof(H3)=Sof(C4)=Sof(H4)=Sof(C5)=Sof(C6)=
 Sof(H6B)=Sof(H6A)=FVAR(6)
7.a Secondary CH2 refined with riding coordinates:
 C1S(H1SA,H1SB), C2S(H2SA,H2SB), C3S(H3SA,H3SB), C3S(H3SC,H3SD), C4S(H4SA,
 H4SB), C4T(H4TA,H4TB), C5S(H5SA,H5SB), C6S(H6SA,H6SB), C7S(H7SA,H7SB),
 C8S(H8SA,H8SB), C5T(H5TA,H5TB), C6T(H6TA,H6TB), C7T(H7TA,H7TB), C8T(H8TA,H8TB),
  C9S(H9SA,H9SB), C10S(H10A,H10B), C11S(H11A,H11B), C12S(H12C,H12D), C9T(H9TA,
 H9TB), C10T(H10C,H10D), C11T(H11C,H11D), C12T(H12E,H12F), C6(H6B,H6A),
 C6A(H6AA,H6AB), C12(H12A,H12B), C18(H18A,H18B), C24(H24A,H24B), C30(H30A,H30B)
7.b Aromatic/amide H refined with riding coordinates:
 C1(H1A), C1(H1B), C2(H2), C2A(H2A), C3(H3), C3A(H3A), C4(H4), C4A(H4A),
 C7(H7), C8(H8), C9(H9), C10(H10), C13(H13), C14(H14), C15(H15), C16(H16),
 C19(H19), C20(H20), C21(H21), C22(H22), C25(H25), C26(H26), C27(H27), C28(H28)
7.c Idealised Me refined as rotating group:
 C31(H31A,H31B,H31C), C32(H32A,H32B,H32C), C33(H33A,H33B,H33C), C34(H34A,H34B,
 H34C), C35(H35A,H35B,H35C), C36(H36A,H36B,H36C)
;
_olex2_submission_special_instructions 'No special instructions were received'

loop_
_space_group_symop_operation_xyz
'x, y, z'
'-x, -y, -z'

loop_
_atom_site_label
_atom_site_type_symbol
_atom_site_fract_x
_atom_site_fract_y
_atom_site_fract_z
_atom_site_U_iso_or_equiv
_atom_site_adp_type
_atom_site_occupancy
_atom_site_site_symmetry_order
_atom_site_calc_flag
_atom_site_refinement_flags_posn
_atom_site_refinement_flags_adp
_atom_site_refinement_flags_occupancy
_atom_site_disorder_assembly
_atom_site_disorder_group
Mn1 Mn 0.58800(4) 0.47675(4) 0.30620(3) 0.02226(13) Uani 1 1 d . . . . .
Mn2 Mn 0.72931(4) 0.66238(4) 0.24648(4) 0.02681(14) Uani 1 1 d . . . . .
Ca1 Ca 0.42454(5) 0.38752(5) 0.52042(4) 0.02683(17) Uani 1 1 d . . . . .
Si1 Si 0.91467(8) 0.80716(8) 0.21735(7) 0.0324(2) Uani 1 1 d . . . . .
Si2 Si 0.79459(9) 0.83482(8) 0.07016(7) 0.0360(3) Uani 1 1 d . . . . .
O1 O 0.63597(19) 0.59255(17) 0.19128(15) 0.0281(5) Uani 1 1 d . . . . .
O1S O 0.5723(3) 0.8328(4) 0.8025(3) 0.0969(14) Uani 1 1 d D U . . .
C1S C 0.4625(5) 0.8514(5) 0.7997(4) 0.0798(17) Uani 1 1 d D U . . .
H1SA H 0.446527 0.811014 0.758947 0.096 Uiso 1 1 calc R . . . .
H1SB H 0.447533 0.920785 0.776436 0.096 Uiso 1 1 calc R . . . .
C2S C 0.3975(5) 0.8249(5) 0.8981(4) 0.0883(18) Uani 1 1 d D U . . .
H2SA H 0.380329 0.755956 0.911220 0.106 Uiso 1 1 calc R . . . .
H2SB H 0.329891 0.866641 0.911736 0.106 Uiso 1 1 calc R . . . .
C3S C 0.4702(5) 0.8428(5) 0.9536(4) 0.0873(18) Uani 1 1 d D U . . .
H3SA H 0.471675 0.912965 0.954980 0.105 Uiso 0.635(13) 1 calc R . P A 1
H3SB H 0.449393 0.807510 1.017956 0.105 Uiso 0.635(13) 1 calc R . P A 1
H3SC H 0.492772 0.781218 0.988554 0.105 Uiso 0.365(13) 1 calc R . P A 2
H3SD H 0.434332 0.888338 0.997738 0.105 Uiso 0.365(13) 1 calc R . P A 2
C4S C 0.5728(8) 0.8026(8) 0.8990(5) 0.076(3) Uani 0.635(13) 1 d D U P A 1
H4SA H 0.633494 0.828781 0.911365 0.091 Uiso 0.635(13) 1 calc R . P A 1
H4SB H 0.578729 0.730812 0.914200 0.091 Uiso 0.635(13) 1 calc R . P A 1
C4T C 0.5728(13) 0.8905(17) 0.8740(10) 0.101(6) Uani 0.365(13) 1 d D U P A 2
H4TA H 0.559350 0.961095 0.854598 0.121 Uiso 0.365(13) 1 calc R . P A 2
H4TB H 0.639762 0.878072 0.893383 0.121 Uiso 0.365(13) 1 calc R . P A 2
O2 O 0.56684(19) 0.34497(17) 0.40090(16) 0.0299(5) Uani 1 1 d . . . . .
O2S O 0.7742(6) 1.0485(5) 0.6790(5) 0.095(3) Uani 0.613(7) 1 d D U P B -1
C5S C 0.7117(12) 1.1352(9) 0.6758(8) 0.113(4) Uani 0.613(7) 1 d D U P B -1
H5SA H 0.654059 1.130966 0.646848 0.135 Uiso 0.613(7) 1 calc R . P B -1
H5SB H 0.755936 1.189261 0.639354 0.135 Uiso 0.613(7) 1 calc R . P B -1
C6S C 0.6646(7) 1.1515(6) 0.7757(6) 0.072(3) Uani 0.613(7) 1 d D U P B -1
H6SA H 0.701044 1.203355 0.788568 0.087 Uiso 0.613(7) 1 calc R . P B -1
H6SB H 0.587319 1.171919 0.787289 0.087 Uiso 0.613(7) 1 calc R . P B -1
C7S C 0.6796(10) 1.0609(8) 0.8356(8) 0.131(5) Uani 0.613(7) 1 d D U P B -1
H7SA H 0.612964 1.026063 0.858082 0.157 Uiso 0.613(7) 1 calc R . P B -1
H7SB H 0.700399 1.073159 0.889938 0.157 Uiso 0.613(7) 1 calc R . P B -1
C8S C 0.7705(11) 1.0015(8) 0.7737(7) 0.100(4) Uani 0.613(7) 1 d D U P B -1
H8SA H 0.839623 1.004507 0.787132 0.120 Uiso 0.613(7) 1 calc R . P B -1
H8SB H 0.753992 0.932652 0.783248 0.120 Uiso 0.613(7) 1 calc R . P B -1
O2T O 0.8893(19) 1.0317(13) 0.6121(13) 0.099(7) Uani 0.204(6) 1 d D U P C -2
C5T C 0.841(2) 0.9797(18) 0.7089(16) 0.084(7) Uani 0.204(6) 1 d D U P C -2
H5TA H 0.893042 0.973385 0.746193 0.101 Uiso 0.204(6) 1 calc R . P C -2
H5TB H 0.823666 0.913750 0.706114 0.101 Uiso 0.204(6) 1 calc R . P C -2
C6T C 0.845(2) 1.1356(14) 0.6065(17) 0.071(6) Uani 0.204(6) 1 d D U P C -2
H6TA H 0.812584 1.153570 0.553740 0.085 Uiso 0.204(6) 1 calc R . P C -2
H6TB H 0.901647 1.179813 0.597917 0.085 Uiso 0.204(6) 1 calc R . P C -2
C7T C 0.759(3) 1.142(2) 0.699(2) 0.103(9) Uani 0.204(6) 1 d D U P C -2
H7TA H 0.783521 1.181667 0.735425 0.124 Uiso 0.204(6) 1 calc R . P C -2
H7TB H 0.692056 1.175040 0.686426 0.124 Uiso 0.204(6) 1 calc R . P C -2
C8T C 0.736(3) 1.041(3) 0.755(3) 0.128(9) Uani 0.204(6) 1 d D U P C -2
H8TA H 0.670711 1.017688 0.747668 0.154 Uiso 0.204(6) 1 calc R . P C -2
H8TB H 0.727118 1.040943 0.822130 0.154 Uiso 0.204(6) 1 calc R . P C -2
O3 O 0.6072(2) 0.72714(18) 0.34453(17) 0.0355(6) Uani 1 1 d . . . . .
O3S O 0.9763(9) 0.7664(7) 0.5559(7) 0.135(4) Uani 0.607(9) 1 d D U P D 1
C9S C 1.0783(11) 0.8041(7) 0.4961(7) 0.106(4) Uani 0.607(9) 1 d D U P D 1
H9SA H 1.136377 0.751580 0.486895 0.127 Uiso 0.607(9) 1 calc R . P D 1
H9SB H 1.071197 0.837522 0.434880 0.127 Uiso 0.607(9) 1 calc R . P D 1
C10S C 1.0973(10) 0.8727(10) 0.5514(9) 0.112(4) Uani 0.607(9) 1 d D U P D 1
H10A H 1.121352 0.933982 0.510447 0.134 Uiso 0.607(9) 1 calc R . P D 1
H10B H 1.154140 0.844517 0.581386 0.134 Uiso 0.607(9) 1 calc R . P D 1
C11S C 0.9930(9) 0.8937(8) 0.6257(10) 0.101(4) Uani 0.607(9) 1 d D U P D 1
H11A H 1.004138 0.876075 0.688424 0.122 Uiso 0.607(9) 1 calc R . P D 1
H11B H 0.969718 0.963701 0.616433 0.122 Uiso 0.607(9) 1 calc R . P D 1
C12S C 0.9132(11) 0.8364(11) 0.6170(14) 0.147(5) Uani 0.607(9) 1 d D U P D 1
H12C H 0.860818 0.877528 0.588410 0.176 Uiso 0.607(9) 1 calc R . P D 1
H12D H 0.874354 0.802078 0.678394 0.176 Uiso 0.607(9) 1 calc R . P D 1
O3T O 0.959(3) 0.849(2) 0.542(2) 0.146(7) Uani 0.210(9) 1 d D U P C 2
C9T C 1.064(3) 0.840(4) 0.564(3) 0.149(8) Uani 0.210(9) 1 d D U P C 2
H9TA H 1.111908 0.889870 0.523552 0.179 Uiso 0.210(9) 1 calc R . P C 2
H9TB H 1.100626 0.774781 0.558776 0.179 Uiso 0.210(9) 1 calc R . P C 2
C10T C 1.027(3) 0.859(4) 0.668(3) 0.151(8) Uani 0.210(9) 1 d D U P C 2
H10C H 1.060381 0.807129 0.706661 0.181 Uiso 0.210(9) 1 calc R . P C 2
H10D H 1.052507 0.921944 0.671669 0.181 Uiso 0.210(9) 1 calc R . P C 2
C11T C 0.904(3) 0.862(2) 0.707(2) 0.124(8) Uani 0.210(9) 1 d D U P C 2
H11C H 0.869788 0.928498 0.702831 0.149 Uiso 0.210(9) 1 calc R . P C 2
H11D H 0.880670 0.827028 0.771480 0.149 Uiso 0.210(9) 1 calc R . P C 2
C12T C 0.887(3) 0.804(3) 0.634(2) 0.151(8) Uani 0.210(9) 1 d D U P C 2
H12E H 0.907531 0.733814 0.648542 0.182 Uiso 0.210(9) 1 calc R . P C 2
H12F H 0.811029 0.811649 0.632777 0.182 Uiso 0.210(9) 1 calc R . P C 2
O4 O 0.46679(17) 0.53677(16) 0.41443(15) 0.0244(5) Uani 1 1 d . . . . .
O5 O 0.70382(17) 0.53676(17) 0.35964(15) 0.0251(5) Uani 1 1 d . . . . .
N1 N 0.4787(2) 0.4784(2) 0.21023(19) 0.0295(6) Uani 1 1 d D U . . .
N2 N 0.7032(2) 0.3621(2) 0.23139(19) 0.0268(6) Uani 1 1 d . . . . .
N3 N 0.6232(3) 0.7901(2) 0.4968(2) 0.0389(8) Uani 1 1 d . . . . .
N4 N 0.2850(2) 0.4505(2) 0.43272(19) 0.0284(6) Uani 1 1 d . . . . .
N5 N 0.8766(2) 0.5489(2) 0.21277(19) 0.0289(7) Uani 1 1 d . . . . .
N6 N 0.8238(2) 0.7784(2) 0.1691(2) 0.0323(7) Uani 1 1 d . . . . .
C1 C 0.4084(3) 0.4141(3) 0.2172(3) 0.0373(9) Uani 1 1 d D U . . .
H1A H 0.410508 0.352468 0.255092 0.045 Uiso 0.53(2) 1 calc R . P E 1
H1B H 0.397989 0.364490 0.269932 0.045 Uiso 0.47(2) 1 calc R . P E 2
C2 C 0.3315(11) 0.4385(12) 0.1681(10) 0.057(4) Uani 0.53(2) 1 d D U P E 1
H2 H 0.281345 0.392684 0.172939 0.069 Uiso 0.53(2) 1 calc R . P E 1
C2A C 0.3487(13) 0.4117(13) 0.1559(11) 0.060(4) Uani 0.47(2) 1 d D U P E 2
H2A H 0.300935 0.362543 0.164373 0.072 Uiso 0.47(2) 1 calc R . P E 2
C3 C 0.3267(12) 0.5271(12) 0.1131(11) 0.062(4) Uani 0.53(2) 1 d D U P E 1
H3 H 0.273703 0.543217 0.080413 0.074 Uiso 0.53(2) 1 calc R . P E 1
C3A C 0.3641(14) 0.4861(14) 0.0817(10) 0.064(4) Uani 0.47(2) 1 d D U P E 2
H3A H 0.325747 0.490534 0.036733 0.077 Uiso 0.47(2) 1 calc R . P E 2
C4 C 0.4001(11) 0.5915(11) 0.1065(11) 0.059(4) Uani 0.53(2) 1 d D U P E 1
H4 H 0.399989 0.653123 0.068357 0.070 Uiso 0.53(2) 1 calc R . P E 1
C4A C 0.4351(13) 0.5537(13) 0.0733(10) 0.056(4) Uani 0.47(2) 1 d D U P E 2
H4A H 0.444440 0.605711 0.022752 0.068 Uiso 0.47(2) 1 calc R . P E 2
C5 C 0.4748(12) 0.5652(9) 0.1568(10) 0.036(3) Uani 0.53(2) 1 d D U P E 1
C5A C 0.4933(13) 0.5482(11) 0.1363(10) 0.034(3) Uani 0.47(2) 1 d D U P E 2
C6 C 0.5585(15) 0.6334(14) 0.1502(14) 0.034(3) Uani 0.53(2) 1 d D U P E 1
H6B H 0.592610 0.656829 0.083870 0.041 Uiso 0.53(2) 1 calc R . P E 1
H6A H 0.522727 0.690535 0.179654 0.041 Uiso 0.53(2) 1 calc R . P E 1
C6A C 0.572(2) 0.6224(19) 0.1288(17) 0.048(5) Uani 0.47(2) 1 d D U P E 2
H6AA H 0.619035 0.632913 0.064411 0.057 Uiso 0.47(2) 1 calc R . P E 2
H6AB H 0.531760 0.685033 0.142047 0.057 Uiso 0.47(2) 1 calc R . P E 2
C7 C 0.7660(3) 0.3768(3) 0.1433(2) 0.0307(8) Uani 1 1 d . . . . .
H7 H 0.761496 0.439077 0.107014 0.037 Uiso 1 1 calc R . . . .
C8 C 0.8365(3) 0.3051(3) 0.1038(3) 0.0397(9) Uani 1 1 d . . . . .
H8 H 0.879079 0.317241 0.041210 0.048 Uiso 1 1 calc R . . . .
C9 C 0.8438(4) 0.2146(3) 0.1578(3) 0.0501(11) Uani 1 1 d . . . . .
H9 H 0.892614 0.163941 0.133052 0.060 Uiso 1 1 calc R . . . .
C10 C 0.7793(3) 0.1996(3) 0.2474(3) 0.0423(10) Uani 1 1 d . . . . .
H10 H 0.782914 0.138218 0.285339 0.051 Uiso 1 1 calc R . . . .
C11 C 0.7083(3) 0.2752(3) 0.2824(2) 0.0308(8) Uani 1 1 d . . . . .
C12 C 0.6333(3) 0.2624(3) 0.3808(2) 0.0327(8) Uani 1 1 d . . . . .
H12A H 0.588607 0.207497 0.388789 0.039 Uiso 1 1 calc R . . . .
H12B H 0.676728 0.245665 0.425659 0.039 Uiso 1 1 calc R . . . .
C13 C 0.6404(4) 0.8186(3) 0.5701(3) 0.0487(11) Uani 1 1 d . . . . .
H13 H 0.645199 0.770363 0.621580 0.058 Uiso 1 1 calc R . . . .
C14 C 0.6517(4) 0.9141(3) 0.5757(3) 0.0520(12) Uani 1 1 d . . . . .
H14 H 0.663627 0.930855 0.629471 0.062 Uiso 1 1 calc R . . . .
C15 C 0.6451(4) 0.9839(3) 0.5011(3) 0.0526(12) Uani 1 1 d . . . . .
H15 H 0.652675 1.050292 0.501989 0.063 Uiso 1 1 calc R . . . .
C16 C 0.6274(4) 0.9559(3) 0.4258(3) 0.0450(10) Uani 1 1 d . . . . .
H16 H 0.622542 1.002862 0.373459 0.054 Uiso 1 1 calc R . . . .
C17 C 0.6164(3) 0.8581(3) 0.4258(3) 0.0320(8) Uani 1 1 d . . . . .
C18 C 0.5955(3) 0.8272(3) 0.3435(3) 0.0403(9) Uani 1 1 d . . . . .
H18A H 0.521591 0.850815 0.341522 0.048 Uiso 1 1 calc R . . . .
H18B H 0.645370 0.858630 0.286043 0.048 Uiso 1 1 calc R . . . .
C19 C 0.1991(3) 0.4037(3) 0.4361(2) 0.0363(9) Uani 1 1 d . . . . .
H19 H 0.194362 0.338202 0.466470 0.044 Uiso 1 1 calc R . . . .
C20 C 0.1179(3) 0.4456(3) 0.3980(3) 0.0470(11) Uani 1 1 d . . . . .
H20 H 0.058263 0.410320 0.402863 0.056 Uiso 1 1 calc R . . . .
C21 C 0.1252(4) 0.5397(4) 0.3527(4) 0.0572(13) Uani 1 1 d . . . . .
H21 H 0.071332 0.570295 0.324537 0.069 Uiso 1 1 calc R . . . .
C22 C 0.2120(3) 0.5889(3) 0.3488(3) 0.0464(10) Uani 1 1 d . . . . .
H22 H 0.218511 0.653992 0.317722 0.056 Uiso 1 1 calc R . . . .
C23 C 0.2897(3) 0.5431(3) 0.3905(2) 0.0304(8) Uani 1 1 d . . . . .
C24 C 0.3824(3) 0.5974(3) 0.3921(2) 0.0301(8) Uani 1 1 d . . . . .
H24A H 0.409767 0.636683 0.330278 0.036 Uiso 1 1 calc R . . . .
H24B H 0.355894 0.642778 0.437997 0.036 Uiso 1 1 calc R . . . .
C25 C 0.9551(3) 0.5531(3) 0.1318(2) 0.0335(8) Uani 1 1 d . . . . .
H25 H 0.953940 0.607984 0.085158 0.040 Uiso 1 1 calc R . . . .
C26 C 1.0362(3) 0.4818(3) 0.1138(3) 0.0366(9) Uani 1 1 d . . . . .
H26 H 1.089964 0.487255 0.055969 0.044 Uiso 1 1 calc R . . . .
C27 C 1.0381(3) 0.4022(3) 0.1813(3) 0.0363(9) Uani 1 1 d . . . . .
H27 H 1.093708 0.351878 0.170834 0.044 Uiso 1 1 calc R . . . .
C28 C 0.9591(3) 0.3963(3) 0.2639(2) 0.0323(8) Uani 1 1 d . . . . .
H28 H 0.958821 0.341795 0.311158 0.039 Uiso 1 1 calc R . . . .
C29 C 0.8788(3) 0.4718(3) 0.2772(2) 0.0261(7) Uani 1 1 d . . . . .
C30 C 0.7917(3) 0.4713(3) 0.3677(2) 0.0278(8) Uani 1 1 d . . . . .
H30A H 0.766748 0.404873 0.389589 0.033 Uiso 1 1 calc R . . . .
H30B H 0.821809 0.488260 0.415069 0.033 Uiso 1 1 calc R . . . .
C31 C 0.8166(4) 0.7478(4) -0.0150(3) 0.0583(13) Uani 1 1 d . . . . .
H31A H 0.893313 0.729169 -0.036942 0.087 Uiso 1 1 calc GR . . . .
H31B H 0.790138 0.779119 -0.067999 0.087 Uiso 1 1 calc GR . . . .
H31C H 0.777721 0.689648 0.015341 0.087 Uiso 1 1 calc GR . . . .
C32 C 0.6520(4) 0.8858(3) 0.0916(3) 0.0464(10) Uani 1 1 d . . . . .
H32A H 0.604149 0.834677 0.126267 0.070 Uiso 1 1 calc GR . . . .
H32B H 0.636442 0.910208 0.032010 0.070 Uiso 1 1 calc GR . . . .
H32C H 0.640880 0.939190 0.127739 0.070 Uiso 1 1 calc GR . . . .
C33 C 0.8771(4) 0.9394(4) 0.0053(4) 0.0714(16) Uani 1 1 d . . . . .
H33A H 0.858530 0.993419 0.041251 0.107 Uiso 1 1 calc GR . . . .
H33B H 0.862636 0.960603 -0.055160 0.107 Uiso 1 1 calc GR . . . .
H33C H 0.953377 0.918903 -0.004117 0.107 Uiso 1 1 calc GR . . . .
C34 C 0.9037(4) 0.9392(3) 0.2316(3) 0.0486(11) Uani 1 1 d . . . . .
H34A H 0.919863 0.979657 0.170219 0.073 Uiso 1 1 calc GR . . . .
H34B H 0.954838 0.949411 0.264413 0.073 Uiso 1 1 calc GR . . . .
H34C H 0.830762 0.957070 0.267451 0.073 Uiso 1 1 calc GR . . . .
C35 C 1.0588(3) 0.7801(3) 0.1516(3) 0.0483(11) Uani 1 1 d . . . . .
H35A H 1.072882 0.709898 0.151650 0.072 Uiso 1 1 calc GR . . . .
H35B H 1.106318 0.802775 0.181697 0.072 Uiso 1 1 calc GR . . . .
H35C H 1.072010 0.813738 0.087470 0.072 Uiso 1 1 calc GR . . . .
C36 C 0.8958(3) 0.7378(3) 0.3373(3) 0.0406(9) Uani 1 1 d . . . . .
H36A H 0.824728 0.755963 0.376467 0.061 Uiso 1 1 calc GR . . . .
H36B H 0.950953 0.753037 0.363599 0.061 Uiso 1 1 calc GR . . . .
H36C H 0.901934 0.667875 0.334803 0.061 Uiso 1 1 calc GR . . . .

loop_
_atom_site_aniso_label
_atom_site_aniso_U_11
_atom_site_aniso_U_22
_atom_site_aniso_U_33
_atom_site_aniso_U_23
_atom_site_aniso_U_13
_atom_site_aniso_U_12
Mn1 0.0237(3) 0.0243(3) 0.0164(2) -0.0021(2) -0.0013(2) -0.0048(2)
Mn2 0.0268(3) 0.0251(3) 0.0249(3) -0.0051(2) 0.0013(2) -0.0076(2)
Ca1 0.0215(3) 0.0410(4) 0.0166(3) -0.0066(3) -0.0002(3) -0.0060(3)
Si1 0.0326(5) 0.0304(6) 0.0318(5) -0.0080(4) -0.0005(4) -0.0099(4)
Si2 0.0399(6) 0.0350(6) 0.0292(5) -0.0023(5) -0.0027(5) -0.0084(5)
O1 0.0335(13) 0.0261(13) 0.0229(12) 0.0027(10) -0.0070(10) -0.0071(10)
O1S 0.079(3) 0.146(4) 0.077(3) -0.028(3) -0.034(2) -0.002(3)
C1S 0.080(4) 0.099(5) 0.071(3) -0.022(3) -0.035(3) 0.001(3)
C2S 0.099(4) 0.099(5) 0.073(4) -0.011(4) -0.029(3) -0.025(4)
C3S 0.120(5) 0.086(4) 0.061(3) -0.003(3) -0.039(3) -0.005(4)
C4S 0.099(6) 0.078(7) 0.064(5) -0.029(5) -0.038(5) 0.012(5)
C4T 0.090(10) 0.147(16) 0.075(10) -0.034(9) -0.030(7) -0.009(10)
O2 0.0331(13) 0.0283(13) 0.0224(12) -0.0010(10) 0.0002(10) -0.0034(11)
O2S 0.116(6) 0.086(5) 0.081(4) -0.025(4) -0.032(4) 0.028(4)
C5S 0.142(10) 0.099(8) 0.112(6) -0.030(6) -0.074(7) 0.053(7)
C6S 0.056(5) 0.070(5) 0.079(6) 0.000(4) -0.005(4) -0.012(4)
C7S 0.111(9) 0.105(9) 0.112(7) 0.018(6) 0.034(7) 0.027(7)
C8S 0.121(9) 0.077(7) 0.078(6) 0.006(5) -0.014(6) 0.030(6)
O2T 0.116(14) 0.091(12) 0.074(10) -0.006(9) -0.014(9) 0.017(11)
C5T 0.100(14) 0.076(11) 0.079(12) 0.011(10) -0.049(11) 0.003(11)
C6T 0.083(14) 0.061(10) 0.080(11) -0.002(9) -0.047(9) -0.004(10)
C7T 0.126(17) 0.085(11) 0.102(14) -0.029(11) -0.041(12) 0.027(12)
C8T 0.133(15) 0.124(13) 0.097(14) -0.002(12) 0.000(12) 0.005(13)
O3 0.0361(14) 0.0319(14) 0.0351(14) -0.0103(12) 0.0001(12) -0.0065(11)
O3S 0.198(9) 0.090(6) 0.165(8) -0.011(5) -0.120(7) -0.035(6)
C9S 0.208(11) 0.049(6) 0.068(6) 0.015(4) -0.060(6) -0.021(6)
C10S 0.107(7) 0.106(9) 0.136(10) 0.000(7) -0.053(7) -0.039(7)
C11S 0.101(7) 0.063(7) 0.166(10) -0.032(6) -0.071(6) 0.000(5)
C12S 0.112(8) 0.090(9) 0.253(14) -0.018(9) -0.066(8) -0.038(7)
O3T 0.183(14) 0.084(13) 0.177(12) -0.008(12) -0.064(11) -0.016(13)
C9T 0.170(12) 0.092(15) 0.186(14) 0.007(14) -0.050(12) -0.054(14)
C10T 0.163(14) 0.100(17) 0.204(15) -0.017(16) -0.068(13) -0.031(15)
C11T 0.156(14) 0.062(14) 0.153(13) 0.038(13) -0.070(12) -0.020(14)
C12T 0.161(14) 0.095(18) 0.207(16) 0.006(14) -0.070(13) -0.042(14)
O4 0.0200(11) 0.0293(13) 0.0210(11) -0.0023(10) -0.0021(9) -0.0025(10)
O5 0.0219(11) 0.0307(13) 0.0193(11) -0.0027(10) -0.0008(9) -0.0023(10)
N1 0.0289(15) 0.0350(17) 0.0229(14) -0.0027(13) -0.0036(12) -0.0075(13)
N2 0.0287(15) 0.0281(16) 0.0207(14) -0.0059(12) 0.0012(12) -0.0072(12)
N3 0.0427(19) 0.0390(19) 0.0310(17) -0.0062(15) -0.0021(15) -0.0070(15)
N4 0.0275(15) 0.0365(18) 0.0204(14) -0.0058(13) -0.0031(12) -0.0054(13)
N5 0.0281(15) 0.0310(17) 0.0264(15) -0.0096(13) -0.0002(12) -0.0085(13)
N6 0.0345(17) 0.0286(16) 0.0302(16) -0.0061(13) 0.0001(13) -0.0078(13)
C1 0.038(2) 0.044(2) 0.0300(19) -0.0062(17) -0.0044(16) -0.0139(18)
C2 0.060(7) 0.073(8) 0.051(6) 0.000(5) -0.024(5) -0.042(6)
C2A 0.059(8) 0.074(9) 0.055(7) 0.002(6) -0.029(6) -0.025(7)
C3 0.055(7) 0.083(8) 0.056(7) 0.010(6) -0.032(6) -0.025(6)
C3A 0.067(8) 0.091(10) 0.045(7) 0.003(6) -0.031(6) -0.027(7)
C4 0.053(7) 0.066(7) 0.060(8) 0.021(6) -0.032(6) -0.019(5)
C4A 0.056(8) 0.076(9) 0.039(6) 0.019(6) -0.027(6) -0.018(6)
C5 0.034(6) 0.048(6) 0.025(6) 0.006(5) -0.010(5) -0.012(5)
C5A 0.027(5) 0.049(6) 0.022(6) -0.004(4) 0.000(4) 0.001(4)
C6 0.035(6) 0.036(6) 0.027(8) 0.016(5) -0.010(5) -0.014(4)
C6A 0.045(8) 0.061(9) 0.036(10) 0.008(6) -0.011(6) -0.019(7)
C7 0.0341(19) 0.0280(19) 0.0270(18) -0.0051(15) -0.0016(15) -0.0065(15)
C8 0.042(2) 0.040(2) 0.031(2) -0.0134(18) 0.0056(17) -0.0062(18)
C9 0.056(3) 0.035(2) 0.050(3) -0.018(2) 0.004(2) 0.002(2)
C10 0.052(3) 0.025(2) 0.041(2) -0.0055(17) -0.0003(19) 0.0011(18)
C11 0.035(2) 0.0269(19) 0.0288(18) -0.0058(16) -0.0042(16) -0.0049(16)
C12 0.040(2) 0.0239(19) 0.0297(19) -0.0010(15) -0.0030(16) -0.0060(16)
C13 0.065(3) 0.043(3) 0.035(2) -0.0032(19) -0.010(2) -0.007(2)
C14 0.067(3) 0.052(3) 0.044(3) -0.016(2) -0.017(2) -0.011(2)
C15 0.069(3) 0.037(2) 0.052(3) -0.013(2) -0.012(2) -0.010(2)
C16 0.056(3) 0.032(2) 0.044(2) -0.0037(19) -0.011(2) 0.0007(19)
C17 0.0286(19) 0.0264(19) 0.033(2) -0.0025(16) 0.0027(16) -0.0015(15)
C18 0.046(2) 0.034(2) 0.038(2) -0.0105(18) -0.0081(19) 0.0068(18)
C19 0.037(2) 0.046(2) 0.0260(19) -0.0068(17) -0.0044(16) -0.0134(18)
C20 0.035(2) 0.063(3) 0.047(2) -0.012(2) -0.0151(19) -0.007(2)
C21 0.038(2) 0.063(3) 0.076(3) -0.006(3) -0.030(2) 0.002(2)
C22 0.037(2) 0.043(3) 0.060(3) -0.004(2) -0.020(2) 0.0019(19)
C23 0.0210(17) 0.040(2) 0.0292(18) -0.0108(17) -0.0041(14) 0.0029(15)
C24 0.0275(18) 0.033(2) 0.0277(18) -0.0056(16) -0.0041(15) 0.0006(15)
C25 0.0290(19) 0.040(2) 0.0272(18) -0.0050(17) 0.0032(15) -0.0133(17)
C26 0.0254(19) 0.051(3) 0.031(2) -0.0157(19) 0.0039(16) -0.0064(17)
C27 0.0271(19) 0.045(2) 0.038(2) -0.0188(19) -0.0055(16) 0.0037(17)
C28 0.0291(19) 0.039(2) 0.0291(19) -0.0096(16) -0.0069(15) 0.0001(16)
C29 0.0243(17) 0.034(2) 0.0225(17) -0.0093(15) -0.0051(14) -0.0059(14)
C30 0.0234(17) 0.035(2) 0.0233(17) -0.0081(15) -0.0018(14) -0.0025(15)
C31 0.061(3) 0.073(3) 0.043(3) -0.025(2) -0.019(2) 0.022(3)
C32 0.058(3) 0.037(2) 0.041(2) -0.0061(19) -0.011(2) 0.003(2)
C33 0.076(4) 0.078(4) 0.055(3) 0.026(3) -0.020(3) -0.035(3)
C34 0.056(3) 0.041(2) 0.050(3) -0.016(2) -0.006(2) -0.015(2)
C35 0.040(2) 0.060(3) 0.045(2) -0.018(2) -0.0008(19) -0.013(2)
C36 0.038(2) 0.044(2) 0.039(2) -0.0093(19) -0.0060(18) -0.0066(18)

loop_
_atom_type_symbol
_atom_type_description
_atom_type_scat_dispersion_real
_atom_type_scat_dispersion_imag
_atom_type_scat_source
C C 0.0033 0.0016 'International Tables Vol C Tables 4.2.6.8 and 6.1.1.4'
N N 0.0061 0.0033 'International Tables Vol C Tables 4.2.6.8 and 6.1.1.4'
O O 0.0106 0.0060 'International Tables Vol C Tables 4.2.6.8 and 6.1.1.4'
Ca Ca 0.2262 0.3064 'International Tables Vol C Tables 4.2.6.8 and 6.1.1.4'
Mn Mn 0.3368 0.7283 'International Tables Vol C Tables 4.2.6.8 and 6.1.1.4'
Si Si 0.0817 0.0704 'International Tables Vol C Tables 4.2.6.8 and 6.1.1.4'
H H 0.0000 0.0000 'International Tables Vol C Tables 4.2.6.8 and 6.1.1.4'

loop_
_geom_angle_atom_site_label_1
_geom_angle_atom_site_label_2
_geom_angle_atom_site_label_3
_geom_angle
_geom_angle_site_symmetry_1
_geom_angle_site_symmetry_3
_geom_angle_publ_flag
Mn2 Mn1 Ca1 63.38(2) . 2_666 ?
Mn2 Mn1 Ca1 129.51(2) . . ?
Ca1 Mn1 Ca1 66.13(3) . 2_666 ?
O1 Mn1 Mn2 39.87(6) . . ?
O1 Mn1 Ca1 96.00(7) . 2_666 ?
O1 Mn1 Ca1 151.57(7) . . ?
O1 Mn1 O5 82.89(9) . . ?
O1 Mn1 N1 73.14(10) . . ?
O1 Mn1 N2 93.51(10) . . ?
O2 Mn1 Mn2 140.95(7) . . ?
O2 Mn1 Ca1 92.77(7) . 2_666 ?
O2 Mn1 Ca1 40.70(6) . . ?
O2 Mn1 O1 167.72(9) . . ?
O2 Mn1 O4 84.33(9) . . ?
O2 Mn1 O5 97.82(9) . . ?
O2 Mn1 N1 106.95(10) . . ?
O2 Mn1 N2 74.23(10) . . ?
O4 Mn1 Mn2 94.97(7) . . ?
O4 Mn1 Ca1 43.90(6) . . ?
O4 Mn1 Ca1 42.41(6) . 2_666 ?
O4 Mn1 O1 107.94(9) . . ?
O4 Mn1 O5 85.57(8) . . ?
O4 Mn1 N1 95.74(9) . . ?
O4 Mn1 N2 158.54(10) . . ?
O5 Mn1 Mn2 43.43(6) . . ?
O5 Mn1 Ca1 43.20(6) . 2_666 ?
O5 Mn1 Ca1 96.20(6) . . ?
O5 Mn1 N1 155.22(10) . . ?
O5 Mn1 N2 97.82(9) . . ?
N1 Mn1 Mn2 111.95(8) . . ?
N1 Mn1 Ca1 132.23(7) . 2_666 ?
N1 Mn1 Ca1 101.86(8) . . ?
N2 Mn1 Mn2 102.06(8) . . ?
N2 Mn1 Ca1 137.68(7) . 2_666 ?
N2 Mn1 Ca1 114.67(8) . . ?
N2 Mn1 N1 89.96(10) . . ?
O1 Mn2 O3 99.06(10) . . ?
O1 Mn2 O5 84.93(9) . . ?
O1 Mn2 N5 93.65(10) . . ?
O1 Mn2 N6 123.10(11) . . ?
O3 Mn2 O5 81.74(9) . . ?
O3 Mn2 N5 149.42(11) . . ?
O3 Mn2 N6 104.37(11) . . ?
O5 Mn2 N5 71.77(9) . . ?
N6 Mn2 O5 148.84(11) . . ?
N6 Mn2 N5 91.42(11) . . ?
O2 Ca1 O3 114.65(9) . 2_666 ?
O2 Ca1 O4 93.49(9) . 2_666 ?
O2 Ca1 O4 74.79(8) . . ?
O2 Ca1 O5 167.53(9) . 2_666 ?
O2 Ca1 N3 77.63(9) . 2_666 ?
O2 Ca1 N4 100.53(9) . . ?
O3 Ca1 O4 87.33(9) 2_666 2_666 ?
O3 Ca1 O4 161.65(8) 2_666 . ?
O3 Ca1 O5 72.88(8) 2_666 2_666 ?
O3 Ca1 N3 64.06(9) 2_666 2_666 ?
O3 Ca1 N4 123.88(10) 2_666 . ?
O4 Ca1 O4 76.10(9) 2_666 . ?
O4 Ca1 O5 76.54(8) 2_666 2_666 ?
O4 Ca1 N3 134.28(9) . 2_666 ?
O4 Ca1 N3 141.64(10) 2_666 2_666 ?
O4 Ca1 N4 134.18(9) 2_666 . ?
O4 Ca1 N4 66.22(9) . . ?
O5 Ca1 O4 95.29(8) 2_666 . ?
O5 Ca1 N3 114.83(9) 2_666 2_666 ?
O5 Ca1 N4 81.80(9) 2_666 . ?
N4 Ca1 N3 84.15(10) . 2_666 ?
N6 Si1 C34 114.03(18) . . ?
N6 Si1 C35 114.52(17) . . ?
N6 Si1 C36 110.25(17) . . ?
C34 Si1 C35 105.6(2) . . ?
C36 Si1 C34 105.22(19) . . ?
C36 Si1 C35 106.5(2) . . ?
N6 Si2 C31 110.71(19) . . ?
N6 Si2 C32 112.45(17) . . ?
N6 Si2 C33 115.4(2) . . ?
C32 Si2 C31 107.3(2) . . ?
C32 Si2 C33 105.2(2) . . ?
C33 Si2 C31 105.1(3) . . ?
Mn2 O1 Mn1 98.43(9) . . ?
C6 O1 Mn1 115.7(7) . . ?
C6 O1 Mn2 127.7(7) . . ?
C6A O1 Mn1 119.9(8) . . ?
C6A O1 Mn2 135.2(9) . . ?
C1S O1S C4S 108.1(5) . . ?
C1S O1S C4T 100.6(8) . . ?
O1S C1S C2S 105.0(4) . . ?
C1S C2S C3S 103.1(5) . . ?
C2S C3S C4T 103.4(6) . . ?
C4S C3S C2S 100.0(5) . . ?
O1S C4S C3S 105.1(6) . . ?
O1S C4T C3S 96.3(8) . . ?
Mn1 O2 Ca1 102.36(10) . . ?
C12 O2 Mn1 120.5(2) . . ?
C12 O2 Ca1 137.1(2) . . ?
C5S O2S C8S 113.1(8) . . ?
O2S C5S C6S 105.9(8) . . ?
C7S C6S C5S 108.2(8) . . ?
C6S C7S C8S 104.7(8) . . ?
O2S C8S C7S 104.0(8) . . ?
C6T O2T C5T 108.4(16) . . ?
O2T C5T C8T 108.2(17) . . ?
O2T C5T C11T 103.5(19) . . ?
C8T C5T C11T 144(2) . . ?
O2T C6T C7T 105.8(16) . . ?
C8T C7T C6T 111.4(18) . . ?
C7T C8T C5T 100.6(17) . . ?
Mn2 O3 Ca1 105.46(11) . 2_666 ?
C18 O3 Mn2 121.8(2) . . ?
C18 O3 Ca1 124.3(2) . 2_666 ?
C9S O3S C12S 112.0(9) . . ?
C10S C9S O3S 101.3(8) . . ?
C9S C10S C11S 109.1(9) . . ?
C12S C11S C10S 107.6(9) . . ?
C11S C12S O3S 103.6(9) . . ?
C9T O3T C12T 101.2(19) . . ?
O3T C9T C10T 101.5(17) . . ?
C11T C10T C9T 111.1(17) . . ?
C10T C11T C5T 114(3) . . ?
C10T C11T C12T 95.2(17) . . ?
C12T C11T C5T 116(3) . . ?
O3T C12T C11T 104.5(19) . . ?
Mn1 O4 Ca1 100.25(9) . 2_666 ?
Mn1 O4 Ca1 98.03(9) . . ?
Ca1 O4 Ca1 103.91(9) 2_666 . ?
C24 O4 Mn1 119.27(19) . . ?
C24 O4 Ca1 118.1(2) . . ?
C24 O4 Ca1 114.31(19) . 2_666 ?
Mn1 O5 Ca1 97.57(9) . 2_666 ?
Mn2 O5 Mn1 92.90(9) . . ?
Mn2 O5 Ca1 99.47(9) . 2_666 ?
C30 O5 Mn1 113.21(19) . . ?
C30 O5 Mn2 118.53(19) . . ?
C30 O5 Ca1 128.07(18) . 2_666 ?
C1 N1 Mn1 127.3(2) . . ?
C1 N1 C5 119.9(6) . . ?
C1 N1 C5A 116.6(7) . . ?
C5 N1 Mn1 111.2(6) . . ?
C5A N1 Mn1 116.0(7) . . ?
C7 N2 Mn1 125.7(2) . . ?
C11 N2 Mn1 115.1(2) . . ?
C11 N2 C7 119.1(3) . . ?
C13 N3 Ca1 128.7(3) . 2_666 ?
C17 N3 Ca1 113.5(2) . 2_666 ?
C17 N3 C13 117.3(3) . . ?
C19 N4 Ca1 125.5(3) . . ?
C23 N4 Ca1 116.4(2) . . ?
C23 N4 C19 117.4(3) . . ?
C25 N5 Mn2 125.5(3) . . ?
C29 N5 Mn2 116.5(2) . . ?
C29 N5 C25 117.9(3) . . ?
Si1 N6 Mn2 115.40(17) . . ?
Si1 N6 Si2 127.89(19) . . ?
Si2 N6 Mn2 116.61(16) . . ?
N1 C1 C2 119.1(7) . . ?
N1 C1 C2A 127.0(8) . . ?
C3 C2 C1 121.6(11) . . ?
C3A C2A C1 114.6(12) . . ?
C4 C3 C2 118.3(10) . . ?
C4A C3A C2A 119.5(11) . . ?
C3 C4 C5 118.7(10) . . ?
C3A C4A C5A 121.6(11) . . ?
N1 C5 C4 122.5(10) . . ?
N1 C5 C6 117.1(11) . . ?
C4 C5 C6 120.4(12) . . ?
N1 C5A C4A 120.6(12) . . ?
N1 C5A C6A 116.8(14) . . ?
C4A C5A C6A 122.5(14) . . ?
O1 C6 C5 113.8(13) . . ?
O1 C6A C5A 112.2(17) . . ?
N2 C7 C8 122.5(3) . . ?
C7 C8 C9 118.4(4) . . ?
C10 C9 C8 118.9(4) . . ?
C9 C10 C11 119.6(4) . . ?
N2 C11 C10 121.4(3) . . ?
N2 C11 C12 116.6(3) . . ?
C10 C11 C12 122.0(3) . . ?
O2 C12 C11 113.0(3) . . ?
N3 C13 C14 124.1(4) . . ?
C15 C14 C13 118.0(4) . . ?
C16 C15 C14 118.6(4) . . ?
C15 C16 C17 119.9(4) . . ?
N3 C17 C16 122.1(4) . . ?
N3 C17 C18 117.9(3) . . ?
C16 C17 C18 120.0(3) . . ?
O3 C18 C17 113.7(3) . . ?
N4 C19 C20 123.6(4) . . ?
C21 C20 C19 118.4(4) . . ?
C20 C21 C22 118.9(4) . . ?
C21 C22 C23 119.7(4) . . ?
N4 C23 C22 122.0(3) . . ?
N4 C23 C24 117.3(3) . . ?
C22 C23 C24 120.7(4) . . ?
O4 C24 Ca1 42.44(14) . 2_666 ?
O4 C24 C23 113.6(3) . . ?
C23 C24 Ca1 149.1(2) . 2_666 ?
N5 C25 C26 123.1(4) . . ?
C25 C26 C27 118.6(3) . . ?
C28 C27 C26 119.3(4) . . ?
C27 C28 C29 118.9(4) . . ?
N5 C29 C28 122.2(3) . . ?
N5 C29 C30 116.3(3) . . ?
C28 C29 C30 121.5(3) . . ?
O5 C30 C29 112.7(3) . . ?

loop_
_geom_bond_atom_site_label_1
_geom_bond_atom_site_label_2
_geom_bond_distance
_geom_bond_site_symmetry_2
_geom_bond_publ_flag
Mn1 Mn2 3.2108(11) . ?
Mn1 Ca1 3.4440(11) . ?
Mn1 Ca1 3.4790(12) 2_666 ?
Mn1 O1 2.159(2) . ?
Mn1 O2 2.119(2) . ?
Mn1 O4 2.144(2) . ?
Mn1 O5 2.220(2) . ?
Mn1 N1 2.317(3) . ?
Mn1 N2 2.288(3) . ?
Mn2 O1 2.081(2) . ?
Mn2 O3 2.088(2) . ?
Mn2 O5 2.210(2) . ?
Mn2 N5 2.344(3) . ?
Mn2 N6 2.119(3) . ?
Ca1 O2 2.299(2) . ?
Ca1 O3 2.334(3) 2_666 ?
Ca1 O4 2.384(2) 2_666 ?
Ca1 O4 2.412(2) . ?
Ca1 O5 2.402(2) 2_666 ?
Ca1 N3 2.711(3) 2_666 ?
Ca1 N4 2.550(3) . ?
Si1 N6 1.686(3) . ?
Si1 C34 1.886(4) . ?
Si1 C35 1.888(4) . ?
Si1 C36 1.869(4) . ?
Si2 N6 1.695(3) . ?
Si2 C31 1.878(4) . ?
Si2 C32 1.872(4) . ?
Si2 C33 1.876(5) . ?
O1 C6 1.36(2) . ?
O1 C6A 1.42(3) . ?
O1S C1S 1.439(6) . ?
O1S C4S 1.456(8) . ?
O1S C4T 1.471(12) . ?
C1S C2S 1.495(7) . ?
C2S C3S 1.511(7) . ?
C3S C4S 1.465(10) . ?
C3S C4T 1.639(15) . ?
O2 C12 1.386(4) . ?
O2S C5S 1.383(9) . ?
O2S C8S 1.461(9) . ?
C5S C6S 1.513(12) . ?
C6S C7S 1.452(11) . ?
C7S C8S 1.547(12) . ?
O2T C5T 1.509(13) . ?
O2T C6T 1.501(13) . ?
C5T C8T 1.589(19) . ?
C5T C11T 1.76(4) . ?
C6T C7T 1.532(19) . ?
C7T C8T 1.527(19) . ?
O3 C18 1.391(4) . ?
O3S C9S 1.474(11) . ?
O3S C12S 1.484(11) . ?
C9S C10S 1.472(13) . ?
C10S C11S 1.533(13) . ?
C11S C12S 1.438(13) . ?
O3T C9T 1.489(14) . ?
O3T C12T 1.519(14) . ?
C9T C10T 1.576(19) . ?
C10T C11T 1.544(19) . ?
C11T C12T 1.566(19) . ?
O4 C24 1.395(4) . ?
O5 C30 1.403(4) . ?
N1 C1 1.332(5) . ?
N1 C5 1.340(12) . ?
N1 C5A 1.334(13) . ?
N2 C7 1.346(4) . ?
N2 C11 1.327(4) . ?
N3 C13 1.335(5) . ?
N3 C17 1.323(5) . ?
N4 C19 1.350(5) . ?
N4 C23 1.339(5) . ?
N5 C25 1.352(4) . ?
N5 C29 1.326(5) . ?
C1 C2 1.396(13) . ?
C1 C2A 1.387(14) . ?
C2 C3 1.373(13) . ?
C2A C3A 1.377(14) . ?
C3 C4 1.363(12) . ?
C3A C4A 1.367(13) . ?
C4 C5 1.387(12) . ?
C4A C5A 1.374(13) . ?
C5 C6 1.506(13) . ?
C5A C6A 1.513(15) . ?
C7 C8 1.377(5) . ?
C8 C9 1.391(6) . ?
C9 C10 1.372(6) . ?
C10 C11 1.397(5) . ?
C11 C12 1.525(5) . ?
C13 C14 1.384(6) . ?
C14 C15 1.375(6) . ?
C15 C16 1.364(6) . ?
C16 C17 1.395(5) . ?
C17 C18 1.502(5) . ?
C19 C20 1.377(6) . ?
C20 C21 1.373(6) . ?
C21 C22 1.377(6) . ?
C22 C23 1.386(5) . ?
C23 C24 1.514(5) . ?
C25 C26 1.369(5) . ?
C26 C27 1.377(6) . ?
C27 C28 1.371(5) . ?
C28 C29 1.397(5) . ?
C29 C30 1.510(5) . ?
